data_4124587
loop_
_publ_author_name
'Blake, Matthew P.'
'Kaltsoyannis, Nikolas'
'Mountford, Philip'

_publ_section_title
;
 Probing the Limits of Alkaline Earth-Transition Metal Bonding: An
 Experimental and Computational Study.
;
_journal_issue 38
_journal_name_full 'Journal of the American Chemical Society'
_journal_page_first 12352
_journal_page_last 12368
_journal_paper_doi 10.1021/jacs.5b07866
_journal_volume 137
_journal_year 2015
_chemical_absolute_configuration ad
_chemical_formula_moiety 'C26 H62 Ca1 Fe1 N9 O8 P3'
_chemical_formula_sum 'C26 H62 Ca Fe N9 O8 P3'
_chemical_formula_weight 817.68
_chemical_name_systematic
;
[Ca{Fe(CO)4}(HMPA)3(THF)] x
;
_space_group_IT_number 7
_symmetry_cell_setting monoclinic
_symmetry_space_group_name_Hall 'P -2yac'
_symmetry_space_group_name_H-M 'P 1 n 1'
_atom_sites_solution_hydrogens geom
_atom_sites_solution_primary other
_atom_sites_solution_secondary difmap
_cell_angle_alpha 90
_cell_angle_beta 99.8845(10)
_cell_angle_gamma 90
_cell_formula_units_Z 4
_cell_length_a 13.0148(2)
_cell_length_b 13.3323(3)
_cell_length_c 24.1738(5)
_cell_measurement_reflns_used 9435
_cell_measurement_temperature 150
_cell_measurement_theta_max 27
_cell_measurement_theta_min 5
_cell_volume 4132.31(14)
_computing_cell_refinement 'DENZO/SCALEPACK (Otwinowski & Minor, 1997)'
_computing_data_collection 'COLLECT (Nonius, 2001).'
_computing_data_reduction 'DENZO/SCALEPACK (Otwinowski & Minor, 1997)'
_computing_molecular_graphics 'CAMERON (Watkin et al., 1996)'
_computing_publication_material 'CRYSTALS (Betteridge et al., 2003)'
_computing_structure_refinement 'CRYSTALS (Betteridge et al., 2003)'
_computing_structure_solution 'Superflip (Palatinus & Chapuis, 2007)'
_diffrn_ambient_temperature 150
_diffrn_measured_fraction_theta_full 0.989
_diffrn_measured_fraction_theta_max 0.988
_diffrn_measurement_device Area
_diffrn_measurement_device_type 'Nonius KappaCCD'
_diffrn_measurement_method \w
_diffrn_radiation_monochromator graphite
_diffrn_radiation_type 'Mo K\a'
_diffrn_radiation_wavelength 0.71073
_diffrn_reflns_av_R_equivalents 0.023
_diffrn_reflns_limit_h_max 16
_diffrn_reflns_limit_h_min -16
_diffrn_reflns_limit_k_max 17
_diffrn_reflns_limit_k_min -17
_diffrn_reflns_limit_l_max 31
_diffrn_reflns_limit_l_min -31
_diffrn_reflns_number 17541
_diffrn_reflns_theta_full 26.653
_diffrn_reflns_theta_max 27.477
_diffrn_reflns_theta_min 5.109
_diffrn_standards_number 0
_exptl_absorpt_coefficient_mu 0.657
_exptl_absorpt_correction_T_max 0.88
_exptl_absorpt_correction_T_min 0.88
_exptl_absorpt_correction_type multi-scan
_exptl_absorpt_process_details 'DENZO/SCALEPACK (Otwinowski & Minor, 1997)'
_exptl_crystal_colour colourless
_exptl_crystal_density_diffrn 1.314
_exptl_crystal_density_method 'not measured'
_exptl_crystal_description block
_exptl_crystal_F_000 1744
_exptl_crystal_size_max 0.200
_exptl_crystal_size_mid 0.200
_exptl_crystal_size_min 0.200
_refine_diff_density_max 0.65
_refine_diff_density_min -0.45
_refine_ls_abs_structure_details 'Flack (1983), 8174 Friedel-pairs'
_refine_ls_abs_structure_Flack 0.488(19)
_refine_ls_extinction_method None
_refine_ls_goodness_of_fit_ref 1.1048
_refine_ls_hydrogen_treatment constr
_refine_ls_matrix_type full
_refine_ls_number_parameters 884
_refine_ls_number_reflns 9352
_refine_ls_number_restraints 46
_refine_ls_R_factor_all 0.1250
_refine_ls_R_factor_gt 0.0672
_refine_ls_shift/su_max 0.0003780
_refine_ls_shift/su_mean 0.0000172
_refine_ls_structure_factor_coef F
_refine_ls_weighting_details
;
 Method, part 1, Chebychev polynomial, (Watkin, 1994, Prince, 1982) 
 [weight] = 1.0/[A~0~*T~0~(x)+A~1~*T~1~(x) ... +A~n-1~]*T~n-1~(x)] 
 where A~i~ are the Chebychev coefficients listed below and x= Fcalc/Fmax 
 Method = Robust Weighting (Prince, 1982) 
 W = [weight] * [1-(deltaF/6*sigmaF)^2^]^2^ 
 A~i~ are: 
 -0.395E-01 -1.64 -0.341 -0.578 
;
_refine_ls_weighting_scheme calc
_refine_ls_wR_factor_all 0.0558
_refine_ls_wR_factor_gt 0.0312
_refine_ls_wR_factor_ref 0.0275
_reflns_limit_h_max 16
_reflns_limit_h_min -16
_reflns_limit_k_max 17
_reflns_limit_k_min 0
_reflns_limit_l_max 31
_reflns_limit_l_min -31
_reflns_number_gt 11103
_reflns_number_total 17529
_reflns_threshold_expression I>2.0\s(I)
_oxford_diffrn_Wilson_B_factor 2.01
_oxford_diffrn_Wilson_scale 45.90
_oxford_refine_ls_r_factor_ref 0.0524
_oxford_refine_ls_scale 0.15600(14)
_oxford_reflns_number_all 17529
_oxford_reflns_threshold_expression_ref I>3.0\s(I)
_cod_data_source_file ja5b07866_si_002.cif
_cod_data_source_block compound_S6
_cod_depositor_comments
;
The following automatic conversions were performed:

'_atom_sites_solution_primary' value 'Other' changed to 'other'
according to
/usr/data/users/saulius/crontab/automatic-downloads/current/ACS/lib/dictionaries/cif_core.dic
dictionary named 'cif_core.dic' version 2.4.2 from 2011-04-26.

Automatic conversion script
Id: cif_fix_values 3271 2015-04-21 07:52:19Z andrius 
;
_cod_original_sg_symbol_H-M 'P n '
_cod_original_formula_sum 'C26 H62 Ca1 Fe1 N9 O8 P3'
_cod_database_code 4124587

loop_
_symmetry_equiv_pos_as_xyz
x,y,z
x+1/2,-y,z+1/2

loop_
_atom_site_label
_atom_site_type_symbol
_atom_site_fract_x
_atom_site_fract_y
_atom_site_fract_z
_atom_site_U_iso_or_equiv
_atom_site_occupancy
_atom_site_adp_type
_atom_site_refinement_flags_posn
_atom_site_refinement_flags_adp
Fe1 Fe 0.70797(10) 0.67307(7) 0.36773(5) 0.0270 1.0000 Uani . .
Fe2 Fe 0.57835(9) 0.17044(7) 0.52459(5) 0.0288 1.0000 Uani . .
Ca1 Ca 0.59826(11) 0.55196(9) 0.55716(6) 0.0217 1.0000 Uani . .
Ca2 Ca 0.67279(12) 0.06082(9) 0.33273(6) 0.0223 1.0000 Uani . .
C1 C 0.6695(5) 0.6377(5) 0.4286(3) 0.0253 1.0000 Uani . .
C2 C 0.7015(6) 0.8008(5) 0.3593(3) 0.0312 1.0000 Uani . .
C3 C 0.8353(6) 0.6328(5) 0.3686(3) 0.0344 1.0000 Uani . .
C4 C 0.6294(6) 0.6154(6) 0.3111(3) 0.0410 1.0000 Uani . .
C5 C 0.3496(6) 0.5869(6) 0.6531(3) 0.0503 1.0000 Uani . .
C6 C 0.3226(6) 0.4508(6) 0.7165(4) 0.0602 1.0000 Uani . .
C8 C 0.6887(6) 0.5450(8) 0.7597(4) 0.0746 1.0000 Uani . .
C9 C 0.5485(6) 0.3205(5) 0.7668(3) 0.0427 1.0000 Uani . .
C10 C 0.5321(7) 0.2840(5) 0.6667(3) 0.0472 1.0000 Uani . .
C11 C 0.2009(6) 0.6488(6) 0.4009(3) 0.0467 1.0000 Uani . .
C12 C 0.2565(6) 0.7083(5) 0.4962(3) 0.0385 1.0000 Uani . .
C13 C 0.1506(6) 0.4423(6) 0.4822(4) 0.0602 1.0000 Uani . .
C14 C 0.3027(7) 0.3849(6) 0.5486(3) 0.0540 1.0000 Uani . .
C15 C 0.4214(5) 0.5272(6) 0.3852(3) 0.0498 1.0000 Uani . .
C16 C 0.3594(7) 0.3687(5) 0.4137(3) 0.0607 1.0000 Uani . .
C17 C 0.9305(5) 0.6384(6) 0.6946(3) 0.0484 1.0000 Uani . .
C18 C 1.0722(5) 0.5958(6) 0.6457(3) 0.0527 1.0000 Uani . .
C19 C 0.8111(6) 0.3666(6) 0.6451(4) 0.0531 1.0000 Uani . .
C20 C 0.9840(6) 0.3603(6) 0.6182(4) 0.0575 1.0000 Uani . .
C21 C 0.9385(6) 0.6410(5) 0.5173(3) 0.0462 1.0000 Uani . .
C22 C 0.8736(5) 0.4705(5) 0.4949(3) 0.0397 1.0000 Uani . .
C23 C 0.6405(5) 0.7748(5) 0.6230(3) 0.0405 1.0000 Uani . .
C24 C 0.7093(6) 0.8291(6) 0.5863(4) 0.0570 1.0000 Uani . .
C25 C 0.6308(6) 0.8459(5) 0.5318(3) 0.0449 1.0000 Uani . .
C26 C 0.5359(5) 0.7953(5) 0.5373(3) 0.0436 1.0000 Uani . .
C27 C 0.5982(6) 0.2975(5) 0.5261(3) 0.0311 1.0000 Uani . .
C28 C 0.6095(6) 0.1216(5) 0.4645(3) 0.0354 1.0000 Uani . .
C29 C 0.4472(6) 0.1442(6) 0.5273(3) 0.0409 1.0000 Uani . .
C30 C 0.6562(7) 0.1188(5) 0.5843(3) 0.0395 1.0000 Uani . .
C31 C 0.6788(8) -0.1366(6) 0.1154(3) 0.0688 1.0000 Uani . .
C32 C 0.7389(6) -0.1760(5) 0.2148(3) 0.0456 1.0000 Uani . .
C33 C 0.9212(6) -0.0177(6) 0.1606(4) 0.0718 1.0000 Uani D .
C36 C 0.5393(6) 0.0998(7) 0.1535(4) 0.0811 1.0000 Uani D .
C37 C 1.0387(6) 0.2066(7) 0.3769(4) 0.0619 1.0000 Uani . .
C38 C 1.1185(6) 0.1247(6) 0.4623(3) 0.0575 1.0000 Uani . .
C39 C 0.9437(6) -0.0935(5) 0.3346(3) 0.0451 1.0000 Uani . .
C40 C 1.0407(8) -0.1243(6) 0.4291(4) 0.0924 1.0000 Uani . .
C41 C 0.8464(7) -0.0493(6) 0.4886(3) 0.0685 1.0000 Uani . .
C42 C 0.8977(6) 0.1225(6) 0.5110(3) 0.0580 1.0000 Uani . .
C43 C 0.3081(8) 0.1414(8) 0.2552(6) 0.1138 1.0000 Uani . .
C44 C 0.2006(7) 0.0008(10) 0.2660(6) 0.1248 1.0000 Uani . .
C45 C 0.3436(8) 0.0179(9) 0.4009(4) 0.0927 1.0000 Uani . .
C46 C 0.4531(7) -0.1314(8) 0.3981(4) 0.0974 1.0000 Uani . .
C47 C 0.4672(7) -0.1443(6) 0.2271(4) 0.0558 1.0000 Uani . .
C48 C 0.3411(9) -0.2158(8) 0.2783(5) 0.1064 1.0000 Uani . .
C49 C 0.5951(6) 0.3011(5) 0.3506(3) 0.0397 1.0000 Uani . .
C50 C 0.6811(6) 0.3511(5) 0.3880(3) 0.0506 1.0000 Uani . .
C51 C 0.7684(7) 0.3513(6) 0.3605(3) 0.0596 1.0000 Uani . .
C52 C 0.7360(6) 0.2968(5) 0.3054(3) 0.0465 1.0000 Uani . .
N1 N 0.3938(4) 0.4980(4) 0.6851(2) 0.0344 1.0000 Uani . .
N2 N 0.5756(5) 0.5433(4) 0.7482(2) 0.0444 1.0000 Uani . .
N3 N 0.5446(4) 0.3614(4) 0.7100(2) 0.0295 1.0000 Uani . .
N4 N 0.2689(4) 0.6344(4) 0.4536(2) 0.0349 1.0000 Uani . .
N5 N 0.2584(4) 0.4587(4) 0.5061(2) 0.0351 1.0000 Uani . .
N6 N 0.3499(4) 0.4775(4) 0.4161(2) 0.0353 1.0000 Uani . .
N7 N 0.9598(4) 0.6082(4) 0.6411(2) 0.0345 1.0000 Uani . .
N8 N 0.8858(4) 0.4176(4) 0.6164(2) 0.0372 1.0000 Uani . .
N9 N 0.9185(4) 0.5408(4) 0.5392(2) 0.0338 1.0000 Uani . .
N10 N 0.7050(4) -0.0979(4) 0.1727(2) 0.0322 1.0000 Uani . .
N11 N 0.8430(5) 0.0504(5) 0.1756(3) 0.0699 1.0000 Uani D U
N12 N 0.6468(5) 0.0898(4) 0.1440(2) 0.0570 1.0000 Uani D U
N13 N 1.0261(4) 0.1363(4) 0.4208(2) 0.0374 1.0000 Uani . .
N14 N 0.9665(5) -0.0571(4) 0.3944(3) 0.0467 1.0000 Uani . .
N15 N 0.9103(4) 0.0350(5) 0.4750(2) 0.0396 1.0000 Uani . .
N16 N 0.3037(5) 0.0458(6) 0.2775(3) 0.0734 1.0000 Uani . .
N17 N 0.3832(4) -0.0579(5) 0.3673(2) 0.0459 1.0000 Uani . .
N18 N 0.4062(5) -0.1279(5) 0.2723(3) 0.0586 1.0000 Uani . .
P1 P 0.51950(14) 0.47737(13) 0.69353(7) 0.0269 1.0000 Uani . .
P2 P 0.33329(15) 0.53026(14) 0.47518(8) 0.0288 1.0000 Uani . .
P3 P 0.87640(13) 0.53470(13) 0.59971(8) 0.0297 1.0000 Uani . .
P4 P 0.72841(16) 0.01959(14) 0.18762(8) 0.0344 1.0000 Uani . U
P5 P 0.93274(15) 0.05192(12) 0.41137(8) 0.0286 1.0000 Uani . .
P6 P 0.40438(15) -0.02331(14) 0.30450(8) 0.0338 1.0000 Uani . .
O1 O 0.6449(4) 0.6141(3) 0.47405(19) 0.0374 1.0000 Uani . .
O2 O 0.6933(4) 0.8925(4) 0.3532(2) 0.0436 1.0000 Uani . .
O3 O 0.9243(4) 0.6074(4) 0.3710(2) 0.0510 1.0000 Uani . .
O4 O 0.5764(5) 0.5784(5) 0.2716(3) 0.0690 1.0000 Uani . .
O5 O 0.5598(3) 0.5029(3) 0.64137(16) 0.0299 1.0000 Uani . .
O6 O 0.4287(3) 0.5559(3) 0.51645(19) 0.0339 1.0000 Uani . .
O7 O 0.7679(3) 0.5703(3) 0.60165(19) 0.0311 1.0000 Uani . .
O8 O 0.5652(3) 0.7226(3) 0.58335(17) 0.0323 1.0000 Uani . .
O9 O 0.6126(4) 0.3877(3) 0.5281(2) 0.0424 1.0000 Uani . .
O10 O 0.6340(4) 0.0886(4) 0.4216(2) 0.0425 1.0000 Uani . .
O11 O 0.3600(5) 0.1234(5) 0.5286(3) 0.0644 1.0000 Uani . .
O12 O 0.7098(6) 0.0862(5) 0.6237(3) 0.0760 1.0000 Uani . .
O13 O 0.7151(3) 0.0407(3) 0.24591(18) 0.0347 1.0000 Uani . .
O14 O 0.8470(3) 0.0898(3) 0.36789(19) 0.0320 1.0000 Uani . .
O15 O 0.5000(3) 0.0360(3) 0.30032(19) 0.0349 1.0000 Uani . .
O16 O 0.6475(3) 0.2368(3) 0.31531(17) 0.0342 1.0000 Uani . .
C34 C 0.8565(18) 0.1580(6) 0.1670(9) 0.0795 0.5000 Uani D U
C341 C 0.9078(13) 0.1284(13) 0.2073(8) 0.0733 0.5000 Uani D U
C7 C 0.5244(8) 0.6052(8) 0.7824(4) 0.0950 1.0000 Uani . .
C35 C 0.6491(15) 0.0947(14) 0.0838(3) 0.0812 0.5000 Uani D U
C351 C 0.6715(16) 0.1368(14) 0.0932(6) 0.0885 0.5000 Uani D U
H51 H 0.4045 0.6225 0.6388 0.0762 1.0000 Uiso R .
H53 H 0.3187 0.6306 0.6776 0.0757 1.0000 Uiso R .
H52 H 0.2963 0.5647 0.6226 0.0761 1.0000 Uiso R .
H61 H 0.3579 0.3954 0.7370 0.0859 1.0000 Uiso R .
H62 H 0.3003 0.4979 0.7417 0.0861 1.0000 Uiso R .
H82 H 0.7118 0.5386 0.7996 0.1091 1.0000 Uiso R .
H81 H 0.7145 0.4900 0.7404 0.1092 1.0000 Uiso R .
H83 H 0.7128 0.6075 0.7470 0.1092 1.0000 Uiso R .
H93 H 0.5508 0.3762 0.7930 0.0647 1.0000 Uiso R .
H92 H 0.6096 0.2793 0.7769 0.0647 1.0000 Uiso R .
H91 H 0.4875 0.2809 0.7683 0.0650 1.0000 Uiso R .
H103 H 0.5430 0.3123 0.6317 0.0699 1.0000 Uiso R .
H102 H 0.5819 0.2319 0.6777 0.0698 1.0000 Uiso R .
H101 H 0.4632 0.2567 0.6623 0.0701 1.0000 Uiso R .
H111 H 0.2164 0.6001 0.3744 0.0731 1.0000 Uiso R .
H113 H 0.2098 0.7155 0.3872 0.0730 1.0000 Uiso R .
H112 H 0.1295 0.6392 0.4066 0.0732 1.0000 Uiso R .
H121 H 0.3052 0.6937 0.5301 0.0568 1.0000 Uiso R .
H123 H 0.2703 0.7745 0.4829 0.0568 1.0000 Uiso R .
H122 H 0.1858 0.7062 0.5038 0.0570 1.0000 Uiso R .
H131 H 0.1262 0.4983 0.4584 0.0880 1.0000 Uiso R .
H132 H 0.1090 0.4355 0.5117 0.0882 1.0000 Uiso R .
H133 H 0.1447 0.3822 0.4596 0.0880 1.0000 Uiso R .
H142 H 0.3740 0.4022 0.5632 0.0800 1.0000 Uiso R .
H141 H 0.2627 0.3867 0.5785 0.0801 1.0000 Uiso R .
H143 H 0.2991 0.3190 0.5319 0.0801 1.0000 Uiso R .
H152 H 0.4136 0.5985 0.3886 0.0759 1.0000 Uiso R .
H151 H 0.4922 0.5072 0.3996 0.0760 1.0000 Uiso R .
H153 H 0.4031 0.5084 0.3465 0.0758 1.0000 Uiso R .
H161 H 0.3054 0.3378 0.4306 0.0892 1.0000 Uiso R .
H163 H 0.4265 0.3481 0.4336 0.0891 1.0000 Uiso R .
H162 H 0.3518 0.3478 0.3749 0.0888 1.0000 Uiso R .
H171 H 0.8562 0.6511 0.6892 0.0700 1.0000 Uiso R .
H173 H 0.9676 0.6993 0.7077 0.0700 1.0000 Uiso R .
H172 H 0.9478 0.5859 0.7219 0.0701 1.0000 Uiso R .
H181 H 1.0885 0.5760 0.6096 0.0777 1.0000 Uiso R .
H182 H 1.1054 0.6596 0.6567 0.0779 1.0000 Uiso R .
H183 H 1.0961 0.5457 0.6738 0.0780 1.0000 Uiso R .
H192 H 0.7505 0.4091 0.6437 0.0788 1.0000 Uiso R .
H191 H 0.8411 0.3530 0.6838 0.0789 1.0000 Uiso R .
H193 H 0.7915 0.3039 0.6263 0.0791 1.0000 Uiso R .
H202 H 1.0273 0.3944 0.5959 0.0858 1.0000 Uiso R .
H201 H 1.0197 0.3554 0.6563 0.0858 1.0000 Uiso R .
H203 H 0.9679 0.2944 0.6029 0.0860 1.0000 Uiso R .
H213 H 0.9617 0.6857 0.5481 0.0666 1.0000 Uiso R .
H212 H 0.9915 0.6353 0.4944 0.0668 1.0000 Uiso R .
H211 H 0.8753 0.6648 0.4947 0.0671 1.0000 Uiso R .
H223 H 0.8611 0.4080 0.5117 0.0591 1.0000 Uiso R .
H222 H 0.9229 0.4603 0.4703 0.0592 1.0000 Uiso R .
H221 H 0.8094 0.4973 0.4742 0.0592 1.0000 Uiso R .
H231 H 0.6056 0.8234 0.6436 0.0499 1.0000 Uiso R .
H232 H 0.6806 0.7280 0.6488 0.0498 1.0000 Uiso R .
H242 H 0.7360 0.8926 0.6036 0.0648 1.0000 Uiso R .
H241 H 0.7672 0.7867 0.5794 0.0652 1.0000 Uiso R .
H252 H 0.6181 0.9159 0.5259 0.0533 1.0000 Uiso R .
H251 H 0.6592 0.8201 0.5007 0.0530 1.0000 Uiso R .
H261 H 0.4840 0.8427 0.5456 0.0539 1.0000 Uiso R .
H262 H 0.5072 0.7600 0.5032 0.0541 1.0000 Uiso R .
H311 H 0.6444 -0.0854 0.0912 0.1020 1.0000 Uiso R .
H313 H 0.7409 -0.1568 0.1019 0.1021 1.0000 Uiso R .
H312 H 0.6332 -0.1929 0.1152 0.1022 1.0000 Uiso R .
H321 H 0.7443 -0.1478 0.2519 0.0660 1.0000 Uiso R .
H323 H 0.8065 -0.2014 0.2099 0.0660 1.0000 Uiso R .
H322 H 0.6891 -0.2310 0.2100 0.0661 1.0000 Uiso R .
H331 H 0.9404 0.0050 0.1263 0.1042 1.0000 Uiso R .
H332 H 0.9817 -0.0180 0.1893 0.1043 1.0000 Uiso R .
H333 H 0.8931 -0.0845 0.1553 0.1039 1.0000 Uiso R .
H362 H 0.5136 0.1653 0.1409 0.1159 1.0000 Uiso R .
H361 H 0.5370 0.0913 0.1927 0.1160 1.0000 Uiso R .
H363 H 0.4979 0.0491 0.1321 0.1161 1.0000 Uiso R .
H372 H 0.9744 0.2114 0.3505 0.0951 1.0000 Uiso R .
H371 H 1.0577 0.2714 0.3929 0.0952 1.0000 Uiso R .
H373 H 1.0931 0.1824 0.3578 0.0952 1.0000 Uiso R .
H383 H 1.1086 0.0743 0.4893 0.0868 1.0000 Uiso R .
H382 H 1.1343 0.1872 0.4816 0.0872 1.0000 Uiso R .
H381 H 1.1765 0.1060 0.4453 0.0871 1.0000 Uiso R .
H393 H 0.8968 -0.0478 0.3116 0.0690 1.0000 Uiso R .
H392 H 1.0077 -0.0992 0.3193 0.0691 1.0000 Uiso R .
H391 H 0.9113 -0.1587 0.3337 0.0690 1.0000 Uiso R .
H401 H 1.0439 -0.1077 0.4681 0.1470 1.0000 Uiso R .
H403 H 1.1090 -0.1156 0.4196 0.1470 1.0000 Uiso R .
H402 H 1.0196 -0.1931 0.4231 0.1470 1.0000 Uiso R .
H411 H 0.8458 -0.1010 0.4606 0.1040 1.0000 Uiso R .
H413 H 0.8757 -0.0774 0.5246 0.1039 1.0000 Uiso R .
H412 H 0.7763 -0.0269 0.4892 0.1041 1.0000 Uiso R .
H421 H 0.9346 0.1790 0.4994 0.0869 1.0000 Uiso R .
H422 H 0.9241 0.1078 0.5495 0.0869 1.0000 Uiso R .
H423 H 0.8245 0.1389 0.5075 0.0870 1.0000 Uiso R .
H433 H 0.3772 0.1683 0.2663 0.1760 1.0000 Uiso R .
H432 H 0.2583 0.1836 0.2689 0.1759 1.0000 Uiso R .
H431 H 0.2917 0.1386 0.2151 0.1762 1.0000 Uiso R .
H443 H 0.2073 -0.0709 0.2715 0.1771 1.0000 Uiso R .
H442 H 0.1576 0.0280 0.2913 0.1770 1.0000 Uiso R .
H441 H 0.1688 0.0144 0.2277 0.1771 1.0000 Uiso R .
H451 H 0.3055 0.0681 0.3771 0.1401 1.0000 Uiso R .
H453 H 0.4003 0.0492 0.4255 0.1400 1.0000 Uiso R .
H452 H 0.2979 -0.0149 0.4224 0.1400 1.0000 Uiso R .
H461 H 0.4848 -0.1707 0.3721 0.1449 1.0000 Uiso R .
H463 H 0.5070 -0.0982 0.4242 0.1449 1.0000 Uiso R .
H462 H 0.4140 -0.1753 0.4182 0.1449 1.0000 Uiso R .
H471 H 0.5234 -0.0959 0.2313 0.0879 1.0000 Uiso R .
H472 H 0.4957 -0.2106 0.2302 0.0880 1.0000 Uiso R .
H473 H 0.4232 -0.1369 0.1915 0.0880 1.0000 Uiso R .
H482 H 0.3147 -0.2089 0.3130 0.1549 1.0000 Uiso R .
H481 H 0.3805 -0.2769 0.2788 0.1550 1.0000 Uiso R .
H483 H 0.2835 -0.2165 0.2472 0.1550 1.0000 Uiso R .
H492 H 0.5537 0.2603 0.3717 0.0480 1.0000 Uiso R .
H491 H 0.5508 0.3497 0.3283 0.0480 1.0000 Uiso R .
H501 H 0.6968 0.3156 0.4236 0.0589 1.0000 Uiso R .
H502 H 0.6620 0.4189 0.3954 0.0595 1.0000 Uiso R .
H512 H 0.8265 0.3157 0.3821 0.0671 1.0000 Uiso R .
H511 H 0.7901 0.4191 0.3544 0.0671 1.0000 Uiso R .
H522 H 0.7917 0.2543 0.2965 0.0528 1.0000 Uiso R .
H521 H 0.7145 0.3445 0.2751 0.0532 1.0000 Uiso R .
H71 H 0.5511 0.6725 0.7818 0.1488 1.0000 Uiso R .
H72 H 0.4504 0.6047 0.7687 0.1490 1.0000 Uiso R .
H73 H 0.5377 0.5802 0.8203 0.1491 1.0000 Uiso R .
H63 H 0.2627 0.4273 0.6909 0.0861 1.0000 Uiso R .
H3411 H 0.8635 0.1740 0.2228 0.1090 0.5000 Uiso R .
H3412 H 0.9538 0.0953 0.2370 0.1090 0.5000 Uiso R .
H3413 H 0.9474 0.1644 0.1839 0.1089 0.5000 Uiso R .
H341 H 0.7908 0.1920 0.1621 0.1030 0.5000 Uiso R .
H342 H 0.9003 0.1826 0.2002 0.1030 0.5000 Uiso R .
H343 H 0.8898 0.1707 0.1350 0.1029 0.5000 Uiso R .
H3501 H 0.7165 0.0856 0.0725 0.1119 0.5000 Uiso R .
H3502 H 0.6225 0.1610 0.0734 0.1120 0.5000 Uiso R .
H3503 H 0.6008 0.0442 0.0659 0.1119 0.5000 Uiso R .
H3511 H 0.7403 0.1106 0.0945 0.1420 0.5000 Uiso R .
H3512 H 0.6747 0.2084 0.0966 0.1420 0.5000 Uiso R .
H3513 H 0.6290 0.1185 0.0582 0.1421 0.5000 Uiso R .

loop_
_atom_site_aniso_label
_atom_site_aniso_U_11
_atom_site_aniso_U_22
_atom_site_aniso_U_33
_atom_site_aniso_U_23
_atom_site_aniso_U_13
_atom_site_aniso_U_12
Fe1 0.0348(6) 0.0224(5) 0.0247(5) 0.0024(4) 0.0078(4) -0.0003(4)
Fe2 0.0390(6) 0.0243(5) 0.0247(5) -0.0019(4) 0.0097(5) 0.0031(4)
Ca1 0.0211(7) 0.0225(6) 0.0213(7) 0.0028(5) 0.0029(6) 0.0010(5)
Ca2 0.0253(7) 0.0198(6) 0.0220(7) -0.0010(6) 0.0048(6) -0.0002(5)
C1 0.031(4) 0.027(3) 0.018(3) 0.002(3) 0.004(3) 0.003(3)
C2 0.035(4) 0.029(4) 0.032(4) 0.005(3) 0.012(3) -0.006(3)
C3 0.047(5) 0.036(4) 0.020(3) 0.004(3) 0.005(3) -0.001(3)
C4 0.050(5) 0.036(4) 0.037(5) -0.010(4) 0.007(4) -0.008(4)
C5 0.033(4) 0.058(5) 0.061(5) 0.015(4) 0.011(4) 0.018(4)
C6 0.041(5) 0.065(6) 0.080(6) 0.017(5) 0.026(4) 0.005(4)
C8 0.049(5) 0.114(8) 0.061(5) -0.031(5) 0.009(4) -0.028(5)
C9 0.058(5) 0.053(5) 0.019(3) 0.008(3) 0.012(3) 0.005(4)
C10 0.070(6) 0.032(4) 0.043(4) -0.008(3) 0.020(4) 0.005(4)
C11 0.043(4) 0.058(5) 0.036(4) 0.002(3) -0.002(3) 0.017(4)
C12 0.031(4) 0.042(4) 0.042(4) -0.003(3) 0.004(3) 0.018(3)
C13 0.037(4) 0.066(5) 0.076(6) -0.004(5) 0.008(4) -0.015(4)
C14 0.054(5) 0.043(5) 0.058(5) 0.007(4) -0.010(4) -0.014(4)
C15 0.044(4) 0.080(6) 0.024(3) -0.007(4) 0.003(3) -0.002(4)
C16 0.079(6) 0.046(5) 0.057(5) -0.013(4) 0.013(4) 0.014(4)
C17 0.040(4) 0.060(5) 0.047(4) -0.013(4) 0.014(4) -0.001(4)
C18 0.023(4) 0.070(5) 0.061(5) -0.019(4) -0.005(3) 0.005(4)
C19 0.047(5) 0.040(4) 0.070(6) 0.020(4) 0.003(4) -0.003(4)
C20 0.045(5) 0.045(4) 0.087(6) 0.015(4) 0.023(4) 0.024(4)
C21 0.051(5) 0.045(4) 0.043(4) 0.010(3) 0.006(4) -0.010(3)
C22 0.029(4) 0.057(5) 0.034(4) -0.005(3) 0.007(3) 0.001(3)
C23 0.043(4) 0.035(4) 0.040(4) -0.006(3) -0.001(3) 0.001(3)
C24 0.044(5) 0.035(4) 0.090(6) -0.009(4) 0.005(4) -0.012(4)
C25 0.069(6) 0.028(4) 0.041(4) -0.001(3) 0.018(4) 0.019(4)
C26 0.036(4) 0.033(4) 0.055(5) -0.009(4) -0.012(4) 0.001(3)
C27 0.040(4) 0.028(4) 0.025(4) -0.003(3) 0.004(3) 0.001(3)
C28 0.043(4) 0.026(4) 0.037(4) -0.005(3) 0.006(4) 0.007(3)
C29 0.045(5) 0.037(4) 0.044(5) -0.008(3) 0.019(4) 0.002(4)
C30 0.059(5) 0.031(4) 0.027(4) -0.002(3) 0.003(4) 0.003(4)
C31 0.096(7) 0.065(6) 0.040(5) -0.015(4) -0.002(5) -0.038(5)
C32 0.058(5) 0.027(4) 0.052(5) -0.008(4) 0.011(4) 0.003(4)
C33 0.048(5) 0.061(6) 0.112(8) -0.011(5) 0.028(5) -0.008(4)
C36 0.070(7) 0.087(7) 0.076(6) -0.012(5) -0.018(5) 0.028(5)
C37 0.051(5) 0.066(6) 0.062(6) 0.025(4) -0.009(4) -0.015(4)
C38 0.035(4) 0.072(6) 0.060(5) 0.014(4) -0.010(4) -0.016(4)
C39 0.046(5) 0.036(4) 0.055(5) -0.011(4) 0.016(4) 0.010(3)
C40 0.106(8) 0.049(5) 0.096(7) -0.013(5) -0.056(6) 0.048(5)
C41 0.072(6) 0.074(6) 0.052(5) 0.029(5) -0.009(4) -0.023(5)
C42 0.050(5) 0.080(6) 0.045(4) -0.008(4) 0.012(4) 0.010(4)
C43 0.062(7) 0.093(9) 0.188(13) 0.084(9) 0.025(8) 0.025(6)
C44 0.029(6) 0.155(12) 0.178(12) 0.008(9) -0.017(6) -0.010(6)
C45 0.070(7) 0.142(10) 0.073(6) -0.049(6) 0.033(5) -0.037(6)
C46 0.057(6) 0.165(11) 0.071(6) 0.076(7) 0.013(5) 0.008(6)
C47 0.065(6) 0.048(5) 0.062(5) -0.018(4) 0.032(4) -0.013(4)
C48 0.111(9) 0.107(9) 0.119(9) -0.044(7) 0.070(8) -0.071(7)
C49 0.052(5) 0.034(4) 0.036(4) 0.001(3) 0.014(3) 0.023(3)
C50 0.065(6) 0.025(4) 0.054(5) 0.012(3) -0.009(4) -0.015(4)
C51 0.079(7) 0.043(5) 0.050(5) -0.024(4) -0.005(5) 0.007(4)
C52 0.057(5) 0.047(4) 0.036(4) 0.003(3) 0.009(3) -0.004(4)
N1 0.034(3) 0.038(3) 0.033(3) 0.006(2) 0.014(2) 0.002(2)
N2 0.050(4) 0.047(4) 0.036(3) -0.014(3) 0.006(3) -0.009(3)
N3 0.040(3) 0.030(3) 0.020(3) 0.003(2) 0.007(2) -0.002(2)
N4 0.032(3) 0.036(3) 0.033(3) -0.009(2) -0.004(3) 0.008(3)
N5 0.023(3) 0.043(3) 0.036(3) -0.005(3) -0.002(2) -0.007(3)
N6 0.026(3) 0.038(3) 0.042(3) -0.012(3) 0.005(2) 0.006(3)
N7 0.025(3) 0.048(4) 0.026(3) -0.009(3) -0.007(2) 0.000(3)
N8 0.036(3) 0.035(3) 0.042(3) 0.013(3) 0.011(3) 0.016(3)
N9 0.030(3) 0.040(3) 0.032(3) 0.002(3) 0.009(2) 0.000(2)
N10 0.039(3) 0.033(3) 0.023(3) -0.005(2) 0.002(2) -0.004(3)
N11 0.071(5) 0.053(4) 0.104(5) -0.034(4) 0.068(4) -0.037(4)
N12 0.115(6) 0.037(3) 0.020(3) 0.015(3) 0.015(3) 0.024(4)
N13 0.028(3) 0.045(4) 0.034(3) 0.016(3) -0.007(3) -0.012(3)
N14 0.043(4) 0.029(3) 0.057(4) -0.010(3) -0.023(3) 0.011(3)
N15 0.037(3) 0.056(4) 0.025(3) 0.013(3) 0.005(2) -0.013(3)
N16 0.028(4) 0.072(5) 0.109(6) 0.020(5) -0.018(4) 0.007(3)
N17 0.036(3) 0.076(5) 0.025(3) -0.001(3) 0.005(3) -0.011(3)
N18 0.060(4) 0.057(4) 0.069(5) -0.031(3) 0.039(4) -0.035(4)
P1 0.0278(9) 0.0332(9) 0.0211(8) -0.0018(7) 0.0083(7) -0.0038(8)
P2 0.0231(9) 0.0341(10) 0.0273(9) -0.0040(8) -0.0012(7) 0.0047(8)
P3 0.0193(8) 0.0376(10) 0.0316(9) 0.0033(8) 0.0030(7) 0.0062(8)
P4 0.0457(11) 0.0354(10) 0.0252(9) -0.0027(8) 0.0149(8) -0.0026(8)
P5 0.0295(10) 0.0220(9) 0.0315(10) 0.0026(7) -0.0023(8) 0.0003(7)
P6 0.0267(9) 0.0400(10) 0.0337(9) 0.0053(9) 0.0023(7) -0.0030(8)
O1 0.043(3) 0.040(3) 0.030(3) 0.011(2) 0.011(2) 0.001(2)
O2 0.040(3) 0.040(3) 0.054(3) -0.011(2) 0.016(3) 0.001(2)
O3 0.038(3) 0.070(4) 0.047(3) 0.009(3) 0.013(3) 0.001(3)
O4 0.078(5) 0.068(4) 0.057(4) -0.020(3) 0.002(3) -0.013(3)
O5 0.025(2) 0.045(3) 0.021(2) 0.006(2) 0.0093(18) 0.0009(19)
O6 0.023(2) 0.042(3) 0.032(2) -0.003(2) -0.008(2) 0.000(2)
O7 0.021(2) 0.033(2) 0.039(3) 0.004(2) 0.0036(19) 0.0008(19)
O8 0.040(3) 0.024(2) 0.031(2) -0.0005(19) 0.002(2) 0.003(2)
O9 0.061(4) 0.018(2) 0.049(3) -0.009(2) 0.012(3) 0.005(2)
O10 0.052(3) 0.048(3) 0.031(3) -0.011(2) 0.015(2) 0.009(2)
O11 0.042(4) 0.096(5) 0.058(4) -0.003(3) 0.018(3) -0.009(3)
O12 0.109(6) 0.065(4) 0.042(4) 0.003(3) -0.020(4) 0.036(4)
O13 0.038(3) 0.043(3) 0.025(2) -0.001(2) 0.011(2) 0.001(2)
O14 0.033(3) 0.030(2) 0.031(2) 0.0008(19) -0.001(2) 0.0029(19)
O15 0.028(3) 0.032(2) 0.042(3) -0.006(2) 0.001(2) -0.005(2)
O16 0.038(3) 0.027(2) 0.037(3) -0.0004(19) 0.005(2) -0.001(2)
C34 0.095(12) 0.065(10) 0.096(12) -0.013(10) 0.066(10) -0.012(9)
C341 0.073(11) 0.054(10) 0.110(13) -0.020(9) 0.064(10) -0.019(8)
C7 0.088(7) 0.110(8) 0.081(7) -0.069(6) -0.001(6) 0.030(6)
C35 0.182(15) 0.029(10) 0.034(9) 0.006(7) 0.024(10) 0.028(10)
C351 0.192(15) 0.036(10) 0.041(9) 0.029(7) 0.031(10) 0.042(10)

loop_
_atom_type_symbol
_atom_type_scat_dispersion_real
_atom_type_scat_dispersion_imag
_atom_type_scat_Cromer_Mann_a1
_atom_type_scat_Cromer_Mann_b1
_atom_type_scat_Cromer_Mann_a2
_atom_type_scat_Cromer_Mann_b2
_atom_type_scat_Cromer_Mann_a3
_atom_type_scat_Cromer_Mann_b3
_atom_type_scat_Cromer_Mann_a4
_atom_type_scat_Cromer_Mann_b4
_atom_type_scat_Cromer_Mann_c
_atom_type_scat_source
Fe 0.3463 0.8444 11.7695 4.7611 7.3573 0.3072 3.5222 15.3535 2.3045 76.8805 1.0369 'International Tables Vol C 4.2.6.8 and 6.1.1.4'
Ca 0.2262 0.3064 8.6266 10.4421 7.3873 0.6599 1.5899 85.7484 1.0211 178.4370 1.3751 'International Tables Vol C 4.2.6.8 and 6.1.1.4'
C 0.0033 0.0016 2.3100 20.8439 1.0200 10.2075 1.5886 0.5687 0.8650 51.6512 0.2156 'International Tables Vol C 4.2.6.8 and 6.1.1.4'
N 0.0061 0.0033 12.2126 0.0057 3.1322 9.8933 2.0125 28.9975 1.1663 0.5826 -11.5290 'International Tables Vol C 4.2.6.8 and 6.1.1.4'
O 0.0106 0.0060 3.0485 13.2771 2.2868 5.7011 1.5463 0.3239 0.8670 32.9089 0.2508 'International Tables Vol C 4.2.6.8 and 6.1.1.4'
P 0.1023 0.0942 6.4345 1.9067 4.1791 27.1570 1.7800 0.5260 1.4908 68.1645 1.1149 'International Tables Vol C 4.2.6.8 and 6.1.1.4'
H 0.0000 0.0000 0.4930 10.5109 0.3229 26.1257 0.1402 3.1424 0.0408 57.7998 0.0030 'International Tables Vol C 4.2.6.8 and 6.1.1.4'

loop_
_geom_angle_atom_site_label_1
_geom_angle_site_symmetry_1
_geom_angle_atom_site_label_2
_geom_angle_atom_site_label_3
_geom_angle
_geom_angle_publ_flag
C1 . Fe1 C2 111.3(3) yes
C1 . Fe1 C3 109.0(3) yes
C2 . Fe1 C3 109.6(3) yes
C1 . Fe1 C4 109.7(3) yes
C2 . Fe1 C4 109.5(4) yes
C3 . Fe1 C4 107.7(4) yes
C27 . Fe2 C28 109.8(3) yes
C27 . Fe2 C29 109.9(4) yes
C28 . Fe2 C29 109.3(4) yes
C27 . Fe2 C30 107.9(3) yes
C28 . Fe2 C30 111.3(3) yes
C29 . Fe2 C30 108.6(4) yes
O1 . Ca1 O5 175.30(17) yes
O1 . Ca1 O6 89.75(17) yes
O5 . Ca1 O6 92.75(17) yes
O1 . Ca1 O7 89.68(17) yes
O5 . Ca1 O7 87.30(16) yes
O6 . Ca1 O7 172.27(16) yes
O1 . Ca1 O8 88.62(15) yes
O5 . Ca1 O8 87.71(15) yes
O6 . Ca1 O8 83.56(15) yes
O7 . Ca1 O8 88.72(15) yes
O1 . Ca1 O9 91.62(17) yes
O5 . Ca1 O9 92.32(17) yes
O6 . Ca1 O9 90.75(18) yes
O7 . Ca1 O9 96.98(17) yes
O8 . Ca1 O9 174.30(18) yes
O2 1_545 Ca2 O10 89.54(18) yes
O2 1_545 Ca2 O13 92.65(17) yes
O10 . Ca2 O13 177.23(19) yes
O2 1_545 Ca2 O14 90.78(17) yes
O10 . Ca2 O14 89.32(17) yes
O13 . Ca2 O14 88.95(17) yes
O2 1_545 Ca2 O15 90.21(17) yes
O10 . Ca2 O15 89.02(18) yes
O13 . Ca2 O15 92.67(17) yes
O14 . Ca2 O15 178.06(17) yes
O2 1_545 Ca2 O16 177.23(18) yes
O10 . Ca2 O16 87.78(16) yes
O13 . Ca2 O16 90.06(16) yes
O14 . Ca2 O16 89.87(15) yes
O15 . Ca2 O16 89.06(15) yes
Fe1 . C1 O1 177.4(6) yes
Fe1 . C2 O2 177.9(6) yes
Fe1 . C3 O3 177.4(6) yes
Fe1 . C4 O4 178.1(7) yes
N1 . C5 H51 109.6 no
N1 . C5 H53 109.2 no
H51 . C5 H53 109.5 no
N1 . C5 H52 108.5 no
H51 . C5 H52 110.6 no
H53 . C5 H52 109.4 no
N1 . C6 H61 108.3 no
N1 . C6 H62 110.1 no
H61 . C6 H62 110.3 no
N1 . C6 H63 109.1 no
H61 . C6 H63 110.1 no
H62 . C6 H63 108.9 no
N2 . C8 H82 108.8 no
N2 . C8 H81 108.8 no
H82 . C8 H81 110.2 no
N2 . C8 H83 109.2 no
H82 . C8 H83 109.6 no
H81 . C8 H83 110.2 no
N3 . C9 H93 108.5 no
N3 . C9 H92 110.0 no
H93 . C9 H92 109.9 no
N3 . C9 H91 110.0 no
H93 . C9 H91 109.3 no
H92 . C9 H91 109.2 no
N3 . C10 H103 109.9 no
N3 . C10 H102 109.1 no
H103 . C10 H102 109.6 no
N3 . C10 H101 109.6 no
H103 . C10 H101 109.3 no
H102 . C10 H101 109.3 no
N4 . C11 H111 109.6 no
N4 . C11 H113 109.7 no
H111 . C11 H113 110.1 no
N4 . C11 H112 108.5 no
H111 . C11 H112 108.8 no
H113 . C11 H112 110.1 no
N4 . C12 H121 109.2 no
N4 . C12 H123 109.4 no
H121 . C12 H123 109.6 no
N4 . C12 H122 109.8 no
H121 . C12 H122 109.8 no
H123 . C12 H122 109.0 no
N5 . C13 H131 108.7 no
N5 . C13 H132 110.3 no
H131 . C13 H132 110.1 no
N5 . C13 H133 109.3 no
H131 . C13 H133 108.6 no
H132 . C13 H133 109.7 no
N5 . C14 H142 109.5 no
N5 . C14 H141 108.1 no
H142 . C14 H141 109.4 no
N5 . C14 H143 109.5 no
H142 . C14 H143 110.2 no
H141 . C14 H143 110.2 no
N6 . C15 H152 108.7 no
N6 . C15 H151 110.3 no
H152 . C15 H151 110.6 no
N6 . C15 H153 108.0 no
H152 . C15 H153 109.2 no
H151 . C15 H153 109.9 no
N6 . C16 H161 109.5 no
N6 . C16 H163 109.9 no
H161 . C16 H163 109.4 no
N6 . C16 H162 109.2 no
H161 . C16 H162 109.1 no
H163 . C16 H162 109.7 no
N7 . C17 H171 109.4 no
N7 . C17 H173 109.0 no
H171 . C17 H173 109.1 no
N7 . C17 H172 109.8 no
H171 . C17 H172 109.4 no
H173 . C17 H172 110.0 no
N7 . C18 H181 109.6 no
N7 . C18 H182 108.4 no
H181 . C18 H182 109.3 no
N7 . C18 H183 109.2 no
H181 . C18 H183 110.5 no
H182 . C18 H183 109.7 no
N8 . C19 H192 108.5 no
N8 . C19 H191 110.9 no
H192 . C19 H191 109.6 no
N8 . C19 H193 109.0 no
H192 . C19 H193 110.0 no
H191 . C19 H193 108.8 no
N8 . C20 H202 109.0 no
N8 . C20 H201 109.7 no
H202 . C20 H201 109.6 no
N8 . C20 H203 109.2 no
H202 . C20 H203 109.1 no
H201 . C20 H203 110.2 no
N9 . C21 H213 109.5 no
N9 . C21 H212 108.9 no
H213 . C21 H212 109.5 no
N9 . C21 H211 108.5 no
H213 . C21 H211 111.1 no
H212 . C21 H211 109.4 no
N9 . C22 H223 108.9 no
N9 . C22 H222 108.6 no
H223 . C22 H222 108.7 no
N9 . C22 H221 110.0 no
H223 . C22 H221 110.5 no
H222 . C22 H221 110.0 no
C24 . C23 O8 104.0(5) yes
C24 . C23 H231 110.3 no
O8 . C23 H231 109.9 no
C24 . C23 H232 111.7 no
O8 . C23 H232 110.5 no
H231 . C23 H232 110.3 no
C23 . C24 C25 101.3(5) yes
C23 . C24 H242 111.0 no
C25 . C24 H242 111.9 no
C23 . C24 H241 111.6 no
C25 . C24 H241 110.7 no
H242 . C24 H241 110.2 no
C24 . C25 C26 107.9(6) yes
C24 . C25 H252 110.0 no
C26 . C25 H252 110.1 no
C24 . C25 H251 109.4 no
C26 . C25 H251 111.1 no
H252 . C25 H251 108.3 no
C25 . C26 O8 105.3(5) yes
C25 . C26 H261 110.8 no
O8 . C26 H261 111.7 no
C25 . C26 H262 111.3 no
O8 . C26 H262 109.6 no
H261 . C26 H262 108.2 no
Fe2 . C27 O9 178.9(6) yes
Fe2 . C28 O10 178.2(6) yes
Fe2 . C29 O11 177.8(7) yes
Fe2 . C30 O12 178.2(8) yes
N10 . C31 H311 109.6 no
N10 . C31 H313 110.4 no
H311 . C31 H313 108.9 no
N10 . C31 H312 109.0 no
H311 . C31 H312 109.3 no
H313 . C31 H312 109.7 no
N10 . C32 H321 109.5 no
N10 . C32 H323 109.4 no
H321 . C32 H323 109.1 no
N10 . C32 H322 109.6 no
H321 . C32 H322 110.4 no
H323 . C32 H322 108.8 no
N11 . C33 H331 108.5 no
N11 . C33 H332 110.2 no
H331 . C33 H332 109.0 no
N11 . C33 H333 110.1 no
H331 . C33 H333 109.1 no
H332 . C33 H333 109.9 no
N12 . C36 H362 108.7 no
N12 . C36 H361 109.7 no
H362 . C36 H361 110.6 no
N12 . C36 H363 108.3 no
H362 . C36 H363 109.5 no
H361 . C36 H363 109.9 no
N13 . C37 H372 109.5 no
N13 . C37 H371 110.0 no
H372 . C37 H371 110.0 no
N13 . C37 H373 108.6 no
H372 . C37 H373 109.4 no
H371 . C37 H373 109.4 no
N13 . C38 H383 110.9 no
N13 . C38 H382 109.3 no
H383 . C38 H382 108.7 no
N13 . C38 H381 110.8 no
H383 . C38 H381 108.6 no
H382 . C38 H381 108.5 no
N14 . C39 H393 110.4 no
N14 . C39 H392 110.6 no
H393 . C39 H392 109.2 no
N14 . C39 H391 108.9 no
H393 . C39 H391 108.9 no
H392 . C39 H391 108.8 no
N14 . C40 H401 109.4 no
N14 . C40 H403 109.5 no
H401 . C40 H403 108.6 no
N14 . C40 H402 110.7 no
H401 . C40 H402 109.3 no
H403 . C40 H402 109.3 no
N15 . C41 H411 109.1 no
N15 . C41 H413 110.3 no
H411 . C41 H413 108.1 no
N15 . C41 H412 109.8 no
H411 . C41 H412 109.8 no
H413 . C41 H412 109.6 no
N15 . C42 H421 109.5 no
N15 . C42 H422 110.6 no
H421 . C42 H422 109.3 no
N15 . C42 H423 109.5 no
H421 . C42 H423 109.4 no
H422 . C42 H423 108.5 no
N16 . C43 H433 109.4 no
N16 . C43 H432 109.1 no
H433 . C43 H432 109.8 no
N16 . C43 H431 109.9 no
H433 . C43 H431 109.4 no
H432 . C43 H431 109.1 no
N16 . C44 H443 108.9 no
N16 . C44 H442 109.9 no
H443 . C44 H442 109.3 no
N16 . C44 H441 109.6 no
H443 . C44 H441 109.4 no
H442 . C44 H441 109.7 no
N17 . C45 H451 110.2 no
N17 . C45 H453 110.0 no
H451 . C45 H453 109.3 no
N17 . C45 H452 107.5 no
H451 . C45 H452 109.6 no
H453 . C45 H452 110.2 no
N17 . C46 H461 109.5 no
N17 . C46 H463 110.3 no
H461 . C46 H463 109.4 no
N17 . C46 H462 109.3 no
H461 . C46 H462 108.7 no
H463 . C46 H462 109.5 no
N18 . C47 H471 108.5 no
N18 . C47 H472 109.2 no
H471 . C47 H472 109.5 no
N18 . C47 H473 109.7 no
H471 . C47 H473 110.5 no
H472 . C47 H473 109.3 no
N18 . C48 H482 107.9 no
N18 . C48 H481 111.1 no
H482 . C48 H481 109.9 no
N18 . C48 H483 108.3 no
H482 . C48 H483 109.5 no
H481 . C48 H483 110.1 no
C50 . C49 O16 104.1(6) yes
C50 . C49 H492 111.3 no
O16 . C49 H492 109.6 no
C50 . C49 H491 111.0 no
O16 . C49 H491 111.2 no
H492 . C49 H491 109.6 no
C49 . C50 C51 107.4(7) yes
C49 . C50 H501 110.3 no
C51 . C50 H501 110.8 no
C49 . C50 H502 110.2 no
C51 . C50 H502 109.9 no
H501 . C50 H502 108.2 no
C50 . C51 C52 106.8(7) yes
C50 . C51 H512 111.2 no
C52 . C51 H512 108.4 no
C50 . C51 H511 110.7 no
C52 . C51 H511 111.2 no
H512 . C51 H511 108.6 no
C51 . C52 O16 103.2(6) yes
C51 . C52 H522 111.6 no
O16 . C52 H522 110.9 no
C51 . C52 H521 110.4 no
O16 . C52 H521 110.5 no
H522 . C52 H521 110.1 no
C5 . N1 C6 113.5(6) yes
C5 . N1 P1 119.4(4) yes
C6 . N1 P1 125.5(5) yes
C8 . N2 P1 117.2(5) yes
C8 . N2 C7 116.3(7) yes
P1 . N2 C7 126.2(6) yes
C9 . N3 C10 113.0(5) yes
C9 . N3 P1 123.9(5) yes
C10 . N3 P1 120.5(4) yes
C12 . N4 C11 114.3(5) yes
C12 . N4 P2 117.1(5) yes
C11 . N4 P2 126.4(5) yes
C14 . N5 C13 114.7(6) yes
C14 . N5 P2 121.2(5) yes
C13 . N5 P2 121.5(5) yes
C16 . N6 C15 111.6(6) yes
C16 . N6 P2 119.1(5) yes
C15 . N6 P2 116.4(4) yes
C17 . N7 C18 112.0(5) yes
C17 . N7 P3 116.8(5) yes
C18 . N7 P3 121.4(5) yes
C20 . N8 C19 112.9(6) yes
C20 . N8 P3 122.2(5) yes
C19 . N8 P3 122.9(5) yes
C21 . N9 C22 112.9(5) yes
C21 . N9 P3 118.0(4) yes
C22 . N9 P3 117.6(4) yes
C32 . N10 C31 113.5(6) yes
C32 . N10 P4 120.5(4) yes
C31 . N10 P4 123.7(5) yes
C33 . N11 P4 126.2(5) yes
C33 . N11 C34 118.0(9) yes
P4 . N11 C34 114.2(9) yes
C33 . N11 C341 102.0(10) yes
P4 . N11 C341 123.3(8) yes
C34 . N11 C341 46.2(10) yes
C36 . N12 P4 118.6(5) yes
C36 . N12 C35 109.7(8) yes
P4 . N12 C35 122.6(8) yes
C36 . N12 C351 116.6(8) yes
P4 . N12 C351 124.6(8) yes
C35 . N12 C351 25.9(10) yes
C37 . N13 C38 113.3(6) yes
C37 . N13 P5 121.1(5) yes
C38 . N13 P5 122.3(5) yes
C39 . N14 C40 110.6(6) yes
C39 . N14 P5 121.6(5) yes
C40 . N14 P5 126.4(5) yes
C42 . N15 C41 110.4(6) yes
C42 . N15 P5 120.1(5) yes
C41 . N15 P5 121.1(5) yes
C44 . N16 C43 113.8(8) yes
C44 . N16 P6 119.4(7) yes
C43 . N16 P6 125.9(6) yes
C46 . N17 C45 115.8(7) yes
C46 . N17 P6 118.1(5) yes
C45 . N17 P6 117.0(6) yes
C47 . N18 C48 110.4(6) yes
C47 . N18 P6 123.0(5) yes
C48 . N18 P6 126.2(6) yes
N2 . P1 N1 107.8(3) yes
N2 . P1 N3 105.6(3) yes
N1 . P1 N3 110.3(3) yes
N2 . P1 O5 112.7(3) yes
N1 . P1 O5 110.3(3) yes
N3 . P1 O5 110.0(3) yes
N4 . P2 N6 102.7(3) yes
N4 . P2 N5 108.8(3) yes
N6 . P2 N5 109.1(3) yes
N4 . P2 O6 109.7(3) yes
N6 . P2 O6 117.5(3) yes
N5 . P2 O6 108.7(3) yes
N7 . P3 N9 102.9(3) yes
N7 . P3 N8 113.9(3) yes
N9 . P3 N8 104.4(3) yes
N7 . P3 O7 108.4(3) yes
N9 . P3 O7 118.1(3) yes
N8 . P3 O7 109.3(3) yes
N12 . P4 N10 109.2(3) yes
N12 . P4 N11 104.6(4) yes
N10 . P4 N11 110.4(3) yes
N12 . P4 O13 109.4(3) yes
N10 . P4 O13 110.3(3) yes
N11 . P4 O13 112.7(3) yes
N13 . P5 N15 102.2(3) yes
N13 . P5 N14 115.5(3) yes
N15 . P5 N14 102.6(3) yes
N13 . P5 O14 108.3(3) yes
N15 . P5 O14 118.7(3) yes
N14 . P5 O14 109.6(3) yes
N17 . P6 N16 105.9(4) yes
N17 . P6 N18 102.8(4) yes
N16 . P6 N18 112.0(4) yes
N17 . P6 O15 118.8(3) yes
N16 . P6 O15 107.0(3) yes
N18 . P6 O15 110.3(3) yes
Ca1 . O1 C1 174.1(4) yes
Ca2 1_565 O2 C2 174.4(5) yes
Ca1 . O5 P1 171.6(3) yes
Ca1 . O6 P2 157.6(3) yes
Ca1 . O7 P3 141.9(3) yes
C26 . O8 Ca1 117.0(4) yes
C26 . O8 C23 104.2(5) yes
Ca1 . O8 C23 120.1(4) yes
Ca1 . O9 C27 157.9(5) yes
Ca2 . O10 C28 167.6(5) yes
Ca2 . O13 P4 171.8(3) yes
Ca2 . O14 P5 140.7(3) yes
Ca2 . O15 P6 147.1(3) yes
C49 . O16 C52 103.6(5) yes
C49 . O16 Ca2 122.5(4) yes
C52 . O16 Ca2 118.6(4) yes
N11 . C34 H341 110.8 no
N11 . C34 H342 106.7 no
H341 . C34 H342 109.3 no
N11 . C34 H343 111.6 no
H341 . C34 H343 109.3 no
H342 . C34 H343 109.1 no
N11 . C341 H3411 108.9 no
N11 . C341 H3412 107.1 no
H3411 . C341 H3412 109.8 no
N11 . C341 H3413 111.5 no
H3411 . C341 H3413 109.5 no
H3412 . C341 H3413 110.1 no
N2 . C7 H71 109.1 no
N2 . C7 H72 109.7 no
H71 . C7 H72 110.0 no
N2 . C7 H73 109.1 no
H71 . C7 H73 109.4 no
H72 . C7 H73 109.5 no
N12 . C35 H3501 116.7 no
N12 . C35 H3502 103.4 no
H3501 . C35 H3502 110.0 no
N12 . C35 H3503 106.8 no
H3501 . C35 H3503 109.6 no
H3502 . C35 H3503 110.0 no
N12 . C351 H3511 99.0 no
N12 . C351 H3512 111.6 no
H3511 . C351 H3512 109.5 no
N12 . C351 H3513 117.1 no
H3511 . C351 H3513 109.2 no
H3512 . C351 H3513 109.8 no

loop_
_geom_bond_atom_site_label_1
_geom_bond_atom_site_label_2
_geom_bond_site_symmetry_2
_geom_bond_distance
_geom_bond_publ_flag
Fe1 C1 . 1.702(6) yes
Fe1 C2 . 1.715(7) yes
Fe1 C3 . 1.738(8) yes
Fe1 C4 . 1.740(8) yes
Fe2 C27 . 1.713(7) yes
Fe2 C28 . 1.704(7) yes
Fe2 C29 . 1.754(8) yes
Fe2 C30 . 1.756(8) yes
Ca1 O1 . 2.347(5) yes
Ca1 O5 . 2.274(4) yes
Ca1 O6 . 2.258(4) yes
Ca1 O7 . 2.297(4) yes
Ca1 O8 . 2.420(4) yes
Ca1 O9 . 2.318(4) yes
Ca2 O2 1_545 2.303(5) yes
Ca2 O10 . 2.320(5) yes
Ca2 O13 . 2.275(4) yes
Ca2 O14 . 2.313(5) yes
Ca2 O15 . 2.275(5) yes
Ca2 O16 . 2.396(4) yes
C1 O1 . 1.236(8) yes
C2 O2 . 1.234(8) yes
C3 O3 . 1.198(9) yes
C4 O4 . 1.186(9) yes
C5 N1 . 1.477(8) yes
C5 H51 . 0.971 no
C5 H53 . 0.966 no
C5 H52 . 0.968 no
C6 N1 . 1.439(9) yes
C6 H61 . 0.961 no
C6 H62 . 0.955 no
C6 H63 . 0.961 no
C8 N2 . 1.451(10) yes
C8 H82 . 0.963 no
C8 H81 . 0.960 no
C8 H83 . 0.960 no
C9 N3 . 1.472(7) yes
C9 H93 . 0.972 no
C9 H92 . 0.962 no
C9 H91 . 0.960 no
C10 N3 . 1.458(8) yes
C10 H103 . 0.959 no
C10 H102 . 0.957 no
C10 H101 . 0.956 no
C11 N4 . 1.433(8) yes
C11 H111 . 0.959 no
C11 H113 . 0.964 no
C11 H112 . 0.971 no
C12 N4 . 1.455(8) yes
C12 H121 . 0.966 no
C12 H123 . 0.967 no
C12 H122 . 0.968 no
C13 N5 . 1.439(8) yes
C13 H131 . 0.962 no
C13 H132 . 0.971 no
C13 H133 . 0.966 no
C14 N5 . 1.468(9) yes
C14 H142 . 0.962 no
C14 H141 . 0.960 no
C14 H143 . 0.964 no
C15 N6 . 1.449(9) yes
C15 H152 . 0.962 no
C15 H151 . 0.964 no
C15 H153 . 0.960 no
C16 N6 . 1.458(9) yes
C16 H161 . 0.964 no
C16 H163 . 0.962 no
C16 H162 . 0.967 no
C17 N7 . 1.466(8) yes
C17 H171 . 0.968 no
C17 H173 . 0.970 no
C17 H172 . 0.961 no
C18 N7 . 1.457(9) yes
C18 H181 . 0.968 no
C18 H182 . 0.970 no
C18 H183 . 0.966 no
C19 N8 . 1.454(9) yes
C19 H192 . 0.967 no
C19 H191 . 0.967 no
C19 H193 . 0.965 no
C20 N8 . 1.483(8) yes
C20 H202 . 0.959 no
C20 H201 . 0.959 no
C20 H203 . 0.963 no
C21 N9 . 1.476(8) yes
C21 H213 . 0.963 no
C21 H212 . 0.958 no
C21 H211 . 0.959 no
C22 N9 . 1.467(8) yes
C22 H223 . 0.952 no
C22 H222 . 0.958 no
C22 H221 . 0.966 no
C23 C24 . 1.544(10) yes
C23 O8 . 1.430(7) yes
C23 H231 . 0.975 no
C23 H232 . 0.968 no
C24 C25 . 1.539(10) yes
C24 H242 . 0.981 no
C24 H241 . 0.979 no
C25 C26 . 1.434(10) yes
C25 H252 . 0.955 no
C25 H251 . 0.957 no
C26 O8 . 1.476(8) yes
C26 H261 . 0.971 no
C26 H262 . 0.965 no
C27 O9 . 1.216(7) yes
C28 O10 . 1.217(8) yes
C29 O11 . 1.175(9) yes
C30 O12 . 1.162(9) yes
C31 N10 . 1.462(9) yes
C31 H311 . 0.958 no
C31 H313 . 0.961 no
C31 H312 . 0.956 no
C32 N10 . 1.470(8) yes
C32 H321 . 0.963 no
C32 H323 . 0.969 no
C32 H322 . 0.973 no
C33 N11 . 1.456(4) yes
C33 H331 . 0.955 no
C33 H332 . 0.956 no
C33 H333 . 0.963 no
C36 N12 . 1.462(5) yes
C36 H362 . 0.966 no
C36 H361 . 0.958 no
C36 H363 . 0.959 no
C37 N13 . 1.446(9) yes
C37 H372 . 0.963 no
C37 H371 . 0.961 no
C37 H373 . 0.965 no
C38 N13 . 1.437(9) yes
C38 H383 . 0.961 no
C38 H382 . 0.959 no
C38 H381 . 0.954 no
C39 N14 . 1.507(9) yes
C39 H393 . 0.967 no
C39 H392 . 0.970 no
C39 H391 . 0.964 no
C40 N14 . 1.470(9) yes
C40 H401 . 0.963 no
C40 H403 . 0.962 no
C40 H402 . 0.961 no
C41 N15 . 1.468(8) yes
C41 H411 . 0.965 no
C41 H413 . 0.964 no
C41 H412 . 0.963 no
C42 N15 . 1.482(9) yes
C42 H421 . 0.961 no
C42 H422 . 0.955 no
C42 H423 . 0.966 no
C43 N16 . 1.389(11) yes
C43 H433 . 0.963 no
C43 H432 . 0.961 no
C43 H431 . 0.956 no
C44 N16 . 1.453(11) yes
C44 H443 . 0.967 no
C44 H442 . 0.968 no
C44 H441 . 0.965 no
C45 N17 . 1.446(11) yes
C45 H451 . 0.964 no
C45 H453 . 0.961 no
C45 H452 . 0.959 no
C46 N17 . 1.452(10) yes
C46 H461 . 0.963 no
C46 H463 . 0.966 no
C46 H462 . 0.961 no
C47 N18 . 1.473(9) yes
C47 H471 . 0.967 no
C47 H472 . 0.955 no
C47 H473 . 0.954 no
C48 N18 . 1.468(10) yes
C48 H482 . 0.963 no
C48 H481 . 0.961 no
C48 H483 . 0.967 no
C49 C50 . 1.472(10) yes
C49 O16 . 1.458(7) yes
C49 H492 . 0.971 no
C49 H491 . 0.967 no
C50 C51 . 1.411(11) yes
C50 H501 . 0.973 no
C50 H502 . 0.963 no
C51 C52 . 1.512(9) yes
C51 H512 . 0.967 no
C51 H511 . 0.966 no
C52 O16 . 1.456(8) yes
C52 H522 . 0.972 no
C52 H521 . 0.974 no
N1 P1 . 1.637(6) yes
N2 P1 . 1.650(5) yes
N2 C7 . 1.414(9) yes
N3 P1 . 1.616(5) yes
N4 P2 . 1.659(6) yes
N5 P2 . 1.634(5) yes
N6 P2 . 1.640(5) yes
N7 P3 . 1.663(5) yes
N8 P3 . 1.612(5) yes
N9 P3 . 1.650(5) yes
N10 P4 . 1.624(5) yes
N11 P4 . 1.621(6) yes
N11 C34 . 1.464(5) yes
N11 C341 . 1.468(5) yes
N12 P4 . 1.653(6) yes
N12 C35 . 1.463(5) yes
N12 C351 . 1.462(5) yes
N13 P5 . 1.642(6) yes
N14 P5 . 1.592(5) yes
N15 P5 . 1.630(5) yes
N16 P6 . 1.643(6) yes
N17 P6 . 1.653(6) yes
N18 P6 . 1.599(6) yes
P1 O5 . 1.486(4) yes
P2 O6 . 1.492(4) yes
P3 O7 . 1.498(4) yes
P4 O13 . 1.476(4) yes
P5 O14 . 1.484(5) yes
P6 O15 . 1.493(5) yes
C34 H341 . 0.958 no
C34 H342 . 0.958 no
C34 H343 . 0.964 no
C341 H3411 . 0.958 no
C341 H3412 . 0.960 no
C341 H3413 . 0.957 no
C7 H71 . 0.964 no
C7 H72 . 0.963 no
C7 H73 . 0.962 no
C35 H3501 . 0.970 no
C35 H3502 . 0.967 no
C35 H3503 . 0.970 no
C351 H3511 . 0.958 no
C351 H3512 . 0.959 no
C351 H3513 . 0.959 no
